data_1554284
loop_
_publ_author_name
'Yao, Wei'
'Sun, Mingtai'
'Zhang, Yuannian'
'Yang, Hui'
'Liang, Dong'
'Wu, Haixia'
'Ni, Runyan'
'Wong, Ming Wah'
'Huang, Dejian'

_publ_section_title
;
 Photo-induced C--H bond activation of N,N&#x2032;-dialkylethylenediamine
 upon aza-Michael addition to 1,8-pyrenedione: facile synthesis of
 fluorescent pyrene derivatives
;
_journal_issue 10
_journal_name_full 'Organic Chemistry Frontiers'
_journal_page_first 1679
_journal_paper_doi 10.1039/C8QO00183A
_journal_volume 5
_journal_year 2018
_chemical_formula_sum 'C32 H22 N2 O2'
_chemical_formula_weight 466.51
_space_group_crystal_system triclinic
_space_group_IT_number 2
_space_group_name_Hall '-P 1'
_space_group_name_H-M_alt 'P -1'
_atom_sites_solution_hydrogens geom
_audit_creation_method SHELXL-2014/7
_audit_update_record
;
2016-09-02 deposited with the CCDC.
2018-03-27 downloaded from the CCDC.
;
_cell_angle_alpha 95.560(3)
_cell_angle_beta 94.461(3)
_cell_angle_gamma 101.447(3)
_cell_formula_units_Z 2
_cell_length_a 5.3397(5)
_cell_length_b 12.5882(10)
_cell_length_c 17.1650(13)
_cell_measurement_reflns_used 3512
_cell_measurement_temperature 100(2)
_cell_measurement_theta_max 28.13
_cell_measurement_theta_min 2.40
_cell_volume 1119.93(16)
_computing_cell_refinement 'Bruker SAINT'
_computing_data_collection 'Bruker APEX2'
_computing_data_reduction 'Bruker SAINT'
_computing_molecular_graphics 'Bruker SHELXTL'
_computing_publication_material 'Bruker SHELXTL'
_computing_structure_refinement 'SHELXL-2014/7 (Sheldrick, 2014)'
_computing_structure_solution 'SHELXS-97 (Sheldrick 2008)'
_diffrn_ambient_temperature 100(2)
_diffrn_measured_fraction_theta_full 0.967
_diffrn_measured_fraction_theta_max 0.968
_diffrn_measurement_device_type 'Bruker D8 Venture'
_diffrn_measurement_method '\f and \w scans'
_diffrn_radiation_type MoK\a
_diffrn_radiation_wavelength 0.71073
_diffrn_reflns_av_R_equivalents 0.0820
_diffrn_reflns_av_unetI/netI 0.0799
_diffrn_reflns_Laue_measured_fraction_full 0.967
_diffrn_reflns_Laue_measured_fraction_max 0.968
_diffrn_reflns_limit_h_max 6
_diffrn_reflns_limit_h_min -6
_diffrn_reflns_limit_k_max 14
_diffrn_reflns_limit_k_min -15
_diffrn_reflns_limit_l_max 21
_diffrn_reflns_limit_l_min -21
_diffrn_reflns_number 16981
_diffrn_reflns_point_group_measured_fraction_full 0.967
_diffrn_reflns_point_group_measured_fraction_max 0.968
_diffrn_reflns_theta_full 25.242
_diffrn_reflns_theta_max 26.370
_diffrn_reflns_theta_min 2.396
_exptl_absorpt_coefficient_mu 0.087
_exptl_absorpt_correction_T_max 0.7458
_exptl_absorpt_correction_T_min 0.5524
_exptl_absorpt_correction_type multi-scan
_exptl_crystal_colour Pale_Yellow
_exptl_crystal_density_diffrn 1.383
_exptl_crystal_density_meas ?
_exptl_crystal_density_method 'Not Measured'
_exptl_crystal_description Block
_exptl_crystal_F_000 488
_exptl_crystal_size_max 0.516
_exptl_crystal_size_mid 0.301
_exptl_crystal_size_min 0.126
_refine_diff_density_max 0.582
_refine_diff_density_min -0.658
_refine_diff_density_rms 0.072
_refine_ls_extinction_method none
_refine_ls_goodness_of_fit_ref 1.056
_refine_ls_hydrogen_treatment constr
_refine_ls_matrix_type full
_refine_ls_number_parameters 448
_refine_ls_number_reflns 4443
_refine_ls_number_restraints 539
_refine_ls_restrained_S_all 1.019
_refine_ls_R_factor_all 0.1775
_refine_ls_R_factor_gt 0.1105
_refine_ls_shift/su_max 0.000
_refine_ls_shift/su_mean 0.000
_refine_ls_structure_factor_coef Fsqd
_refine_ls_weighting_details 'w=1/[\s^2^(Fo^2^)+(0.0810P)^2^+3.5087P] where P=(Fo^2^+2Fc^2^)/3'
_refine_ls_weighting_scheme calc
_refine_ls_wR_factor_gt 0.2431
_refine_ls_wR_factor_ref 0.2798
_reflns_Friedel_coverage 0.000
_reflns_number_gt 2578
_reflns_number_total 4443
_reflns_threshold_expression 'I > 2\s(I)'
_cod_data_source_file c8qo00183a2.cif
_cod_data_source_block g027
_cod_depositor_comments
;
The following automatic conversions were performed:

data item '_exptl_absorpt_correction_type' value 'Multi-scan' was
changed to 'multi-scan' in accordance with the
/home/saulius/struct/COD-crude-data/automatic-downloads/DataCite-retrospective/RSC/depositions/lib/dictionaries/cif_core.dic
dictionary named 'cif_core.dic' version 2.4.2 last updated on
2011-04-26.

data item '_exptl_crystal_density_meas' value 'Not Measured' was
changed to '?' -- the value is perceived as not measured.

Automatic conversion script
Id: cif_fix_values 6909 2019-04-08 15:41:33Z antanas 
;
_cod_database_code 1554284
_shelx_shelxl_version_number 2014/7
_shelx_space_group_comment
; 
The symmetry employed for this shelxl refinement is uniquely defined 
by the following loop, which should always be used as a source of 
symmetry information in preference to the above space-group names. 
They are only intended as comments. 
;

loop_
_space_group_symop_operation_xyz
'x, y, z'
'-x, -y, -z'

loop_
_atom_site_label
_atom_site_type_symbol
_atom_site_fract_x
_atom_site_fract_y
_atom_site_fract_z
_atom_site_U_iso_or_equiv
_atom_site_adp_type
_atom_site_occupancy
_atom_site_site_symmetry_order
_atom_site_calc_flag
_atom_site_refinement_flags_posn
_atom_site_refinement_flags_adp
_atom_site_refinement_flags_occupancy
_atom_site_disorder_assembly
_atom_site_disorder_group
C1 C 0.8519(18) 0.6414(7) 0.6356(4) 0.0258(14) Uani 0.578(10) 1 d D U P A 1
H1A H 0.9884 0.6398 0.5999 0.031 Uiso 0.578(10) 1 calc R U P A 1
H1B H 0.7116 0.5772 0.6186 0.031 Uiso 0.578(10) 1 calc R U P A 1
C2 C 0.9599(17) 0.6357(9) 0.7196(5) 0.0254(14) Uani 0.578(10) 1 d D U P A 1
H2A H 1.0187 0.5662 0.7224 0.030 Uiso 0.578(10) 1 calc R U P A 1
H2B H 1.1097 0.6964 0.7350 0.030 Uiso 0.578(10) 1 calc R U P A 1
C1A C 0.960(2) 0.6801(10) 0.6531(7) 0.0259(15) Uani 0.422(10) 1 d D U P A 2
H1A1 H 1.1146 0.7341 0.6770 0.031 Uiso 0.422(10) 1 calc R U P A 2
H1A2 H 1.0073 0.6422 0.6048 0.031 Uiso 0.422(10) 1 calc R U P A 2
C2A C 0.889(3) 0.5981(10) 0.7094(7) 0.0258(15) Uani 0.422(10) 1 d D U P A 2
H2A1 H 0.7710 0.5327 0.6810 0.031 Uiso 0.422(10) 1 calc R U P A 2
H2A2 H 1.0452 0.5754 0.7307 0.031 Uiso 0.422(10) 1 calc R U P A 2
C3 C 0.8305(12) 0.6190(6) 0.8517(3) 0.0328(9) Uani 0.656(5) 1 d D U P A 1
H3 H 1.0025 0.6648 0.8722 0.039 Uiso 0.656(5) 1 calc R U P A 1
C4 C 0.8410(15) 0.4979(6) 0.8518(5) 0.0350(8) Uani 0.656(5) 1 d D U P A 1
C5 C 1.0449(14) 0.4650(6) 0.8914(4) 0.0364(8) Uani 0.656(5) 1 d D U P A 1
H5 H 1.1880 0.5176 0.9166 0.044 Uiso 0.656(5) 1 calc R U P A 1
C6 C 1.0362(14) 0.3519(6) 0.8935(4) 0.0367(8) Uani 0.656(5) 1 d D U P A 1
H6 H 1.1731 0.3282 0.9208 0.044 Uiso 0.656(5) 1 calc R U P A 1
C7 C 0.8310(14) 0.2776(6) 0.8564(4) 0.0366(9) Uani 0.656(5) 1 d D U P A 1
H7 H 0.8245 0.2020 0.8582 0.044 Uiso 0.656(5) 1 calc R U P A 1
C8 C 0.6322(13) 0.3111(6) 0.8160(4) 0.0366(9) Uani 0.656(5) 1 d D U P A 1
H8 H 0.4911 0.2584 0.7898 0.044 Uiso 0.656(5) 1 calc R U P A 1
C9 C 0.6370(14) 0.4209(6) 0.8136(4) 0.0361(8) Uani 0.656(5) 1 d D U P A 1
H9 H 0.4997 0.4434 0.7857 0.043 Uiso 0.656(5) 1 calc R U P A 1
C3A C 0.662(2) 0.5778(6) 0.8319(4) 0.0358(9) Uani 0.344(5) 1 d D U P A 2
H3A H 0.4851 0.5380 0.8110 0.043 Uiso 0.344(5) 1 calc R U P A 2
C4A C 0.814(2) 0.4957(7) 0.8545(7) 0.0352(8) Uani 0.344(5) 1 d DG U P A 2
C5A C 1.0379(19) 0.5046(6) 0.9038(6) 0.0356(9) Uani 0.344(5) 1 d G U P A 2
H5A H 1.1305 0.5744 0.9269 0.043 Uiso 0.344(5) 1 calc R U P A 2
C6A C 1.1266(16) 0.4115(8) 0.9194(5) 0.0355(9) Uani 0.344(5) 1 d G U P A 2
H6A H 1.2797 0.4176 0.9531 0.043 Uiso 0.344(5) 1 calc R U P A 2
C7A C 0.991(2) 0.3094(7) 0.8856(6) 0.0361(9) Uani 0.344(5) 1 d G U P A 2
H7A H 1.0518 0.2457 0.8962 0.043 Uiso 0.344(5) 1 calc R U P A 2
C8A C 0.7671(19) 0.3005(7) 0.8362(6) 0.0364(9) Uani 0.344(5) 1 d G U P A 2
H8A H 0.6746 0.2307 0.8131 0.044 Uiso 0.344(5) 1 calc R U P A 2
C9A C 0.6785(17) 0.3936(9) 0.8207(6) 0.0360(9) Uani 0.344(5) 1 d G U P A 2
H9A H 0.5253 0.3876 0.7870 0.043 Uiso 0.344(5) 1 calc R U P A 2
C10 C 0.8246(12) 0.8126(5) 0.5746(3) 0.0383(10) Uani 0.695(7) 1 d D U P A 1
H10 H 0.9908 0.8630 0.5952 0.046 Uiso 0.695(7) 1 calc R U P A 1
C11 C 0.8571(14) 0.7569(7) 0.4944(4) 0.0409(9) Uani 0.695(7) 1 d D U P A 1
C12 C 0.6667(15) 0.6735(7) 0.4566(4) 0.0440(9) Uani 0.695(7) 1 d D U P A 1
H12 H 0.5146 0.6505 0.4810 0.053 Uiso 0.695(7) 1 calc R U P A 1
C13 C 0.6943(15) 0.6218(7) 0.3822(4) 0.0453(10) Uani 0.695(7) 1 d D U P A 1
H13 H 0.5644 0.5630 0.3571 0.054 Uiso 0.695(7) 1 calc R U P A 1
C14 C 0.9118(14) 0.6577(7) 0.3466(4) 0.0428(9) Uani 0.695(7) 1 d D U P A 1
H14 H 0.9345 0.6233 0.2966 0.051 Uiso 0.695(7) 1 calc R U P A 1
C15 C 1.0956(15) 0.7429(7) 0.3833(5) 0.0431(9) Uani 0.695(7) 1 d D U P A 1
H15 H 1.2452 0.7686 0.3584 0.052 Uiso 0.695(7) 1 calc R U P A 1
C16 C 1.0642(15) 0.7918(7) 0.4563(4) 0.0425(9) Uani 0.695(7) 1 d D U P A 1
H16 H 1.1923 0.8520 0.4805 0.051 Uiso 0.695(7) 1 calc R U P A 1
C10A C 0.646(2) 0.7644(6) 0.5590(4) 0.0403(11) Uani 0.305(7) 1 d D U P A 2
H10A H 0.4650 0.7219 0.5500 0.048 Uiso 0.305(7) 1 calc R U P A 2
C11A C 0.785(3) 0.7302(11) 0.4911(6) 0.0413(9) Uani 0.305(7) 1 d DG U P A 2
C12A C 0.677(2) 0.6263(11) 0.4539(7) 0.0430(10) Uani 0.305(7) 1 d DG U P A 2
H12A H 0.5415 0.5813 0.4756 0.052 Uiso 0.305(7) 1 calc R U P A 2
C13A C 0.767(3) 0.5883(9) 0.3850(7) 0.0432(10) Uani 0.305(7) 1 d G U P A 2
H13A H 0.6935 0.5173 0.3595 0.052 Uiso 0.305(7) 1 calc R U P A 2
C14A C 0.965(3) 0.6543(10) 0.3533(6) 0.0433(10) Uani 0.305(7) 1 d G U P A 2
H14A H 1.0270 0.6283 0.3062 0.052 Uiso 0.305(7) 1 calc R U P A 2
C15A C 1.073(2) 0.7582(10) 0.3905(8) 0.0429(10) Uani 0.305(7) 1 d G U P A 2
H15A H 1.2084 0.8032 0.3688 0.051 Uiso 0.305(7) 1 calc R U P A 2
C16A C 0.983(3) 0.7961(9) 0.4594(7) 0.0421(10) Uani 0.305(7) 1 d DG U P A 2
H16A H 1.0563 0.8672 0.4849 0.051 Uiso 0.305(7) 1 calc R U P A 2
O1 O 0.6473(6) 0.6373(3) 0.90537(16) 0.0318(8) Uani 1 1 d D . . . .
O2 O 0.6386(6) 0.8766(3) 0.55840(16) 0.0351(8) Uani 1 1 d D . . . .
N1 N 0.7644(7) 0.6425(3) 0.7745(2) 0.0318(9) Uani 1 1 d D . . . .
N2 N 0.7558(7) 0.7392(3) 0.63067(19) 0.0306(9) Uani 1 1 d D . . . .
C17 C 0.5541(8) 0.7318(4) 0.9017(2) 0.0276(10) Uani 1 1 d . . . . .
C18 C 0.4433(9) 0.7713(4) 0.9665(3) 0.0354(12) Uani 1 1 d . . . . .
H18 H 0.4457 0.7373 1.0135 0.043 Uiso 1 1 calc R U . . .
C19 C 0.3305(10) 0.8599(4) 0.9616(3) 0.0372(12) Uani 1 1 d . . . . .
H19 H 0.2541 0.8863 1.0057 0.045 Uiso 1 1 calc R U . . .
C20 C 0.3252(10) 0.9124(4) 0.8935(3) 0.0355(12) Uani 1 1 d . . . . .
C21 C 0.4450(8) 0.8721(4) 0.8286(2) 0.0258(10) Uani 1 1 d . . . . .
C22 C 0.5611(8) 0.7812(4) 0.8334(2) 0.0234(9) Uani 1 1 d . . . . .
C23 C 0.6702(7) 0.7375(3) 0.7676(2) 0.0219(9) Uani 1 1 d . . . . .
C24 C 0.6667(8) 0.7838(4) 0.6988(2) 0.0243(10) Uani 1 1 d . . . . .
C25 C 0.5549(8) 0.8773(4) 0.6933(2) 0.0259(10) Uani 1 1 d . . . . .
C26 C 0.4416(8) 0.9213(3) 0.7573(2) 0.0266(10) Uani 1 1 d . . . . .
C27 C 0.3156(10) 1.0081(4) 0.7497(3) 0.0368(12) Uani 1 1 d . . . . .
C28 C 0.1954(12) 1.0467(4) 0.8151(3) 0.0492(15) Uani 1 1 d . . . . .
H28 H 0.1104 1.1057 0.8105 0.059 Uiso 1 1 calc R U . . .
C29 C 0.1992(11) 1.0018(4) 0.8832(3) 0.0453(14) Uani 1 1 d . . . . .
H29 H 0.1170 1.0298 0.9254 0.054 Uiso 1 1 calc R U . . .
C30 C 0.3143(11) 1.0527(4) 0.6776(3) 0.0462(14) Uani 1 1 d . . . . .
H30 H 0.2363 1.1134 0.6720 0.055 Uiso 1 1 calc R U . . .
C31 C 0.4243(11) 1.0098(4) 0.6147(3) 0.0429(13) Uani 1 1 d . . . . .
H31 H 0.4185 1.0399 0.5661 0.051 Uiso 1 1 calc R U . . .
C32 C 0.5437(9) 0.9222(4) 0.6231(2) 0.0305(11) Uani 1 1 d . . . . .

loop_
_atom_site_aniso_label
_atom_site_aniso_U_11
_atom_site_aniso_U_22
_atom_site_aniso_U_33
_atom_site_aniso_U_23
_atom_site_aniso_U_13
_atom_site_aniso_U_12
C1 0.023(4) 0.027(4) 0.027(3) 0.001(3) 0.003(2) 0.005(3)
C2 0.022(4) 0.027(4) 0.028(3) 0.002(3) 0.003(2) 0.006(3)
C1A 0.022(4) 0.027(4) 0.028(3) 0.002(3) 0.003(3) 0.006(3)
C2A 0.023(4) 0.027(4) 0.028(3) 0.001(3) 0.003(3) 0.006(3)
C3 0.0377(18) 0.041(2) 0.0288(16) 0.0131(15) 0.0119(15) 0.0229(16)
C4 0.0406(15) 0.0425(18) 0.0315(14) 0.0132(13) 0.0127(12) 0.0241(14)
C5 0.0417(16) 0.0436(19) 0.0334(15) 0.0136(14) 0.0128(12) 0.0237(14)
C6 0.0424(16) 0.0436(19) 0.0342(15) 0.0146(14) 0.0126(13) 0.0243(15)
C7 0.0427(17) 0.0429(19) 0.0342(15) 0.0141(14) 0.0136(13) 0.0246(15)
C8 0.0427(17) 0.043(2) 0.0343(16) 0.0130(15) 0.0131(14) 0.0248(16)
C9 0.0420(16) 0.0428(19) 0.0329(14) 0.0125(13) 0.0124(12) 0.0239(14)
C3A 0.0413(17) 0.043(2) 0.0321(16) 0.0129(15) 0.0120(15) 0.0232(16)
C4A 0.0407(16) 0.0426(18) 0.0318(14) 0.0131(13) 0.0125(12) 0.0240(14)
C5A 0.0413(16) 0.043(2) 0.0327(15) 0.0133(15) 0.0130(13) 0.0243(15)
C6A 0.0413(17) 0.042(2) 0.0328(17) 0.0135(16) 0.0127(15) 0.0248(16)
C7A 0.0422(17) 0.043(2) 0.0332(16) 0.0137(15) 0.0128(14) 0.0242(16)
C8A 0.0422(16) 0.0431(19) 0.0335(15) 0.0134(14) 0.0125(13) 0.0242(15)
C9A 0.0419(16) 0.0427(19) 0.0330(15) 0.0130(14) 0.0125(13) 0.0242(15)
C10 0.040(2) 0.047(2) 0.0307(16) 0.0008(16) 0.0152(16) 0.0142(17)
C11 0.0424(18) 0.0496(19) 0.0332(14) -0.0003(14) 0.0144(13) 0.0138(15)
C12 0.0448(18) 0.052(2) 0.0364(14) -0.0006(15) 0.0159(14) 0.0114(16)
C13 0.0458(19) 0.053(2) 0.0374(14) -0.0021(15) 0.0145(14) 0.0101(16)
C14 0.0433(19) 0.0513(19) 0.0355(15) -0.0030(14) 0.0143(14) 0.0135(15)
C15 0.0425(18) 0.0524(19) 0.0360(15) -0.0034(14) 0.0140(14) 0.0141(15)
C16 0.0424(19) 0.0520(19) 0.0347(14) -0.0024(14) 0.0135(14) 0.0135(15)
C10A 0.042(2) 0.049(2) 0.0329(17) 0.0001(17) 0.0141(17) 0.0141(18)
C11A 0.0425(18) 0.0501(19) 0.0337(14) -0.0006(14) 0.0146(14) 0.0137(15)
C12A 0.0441(19) 0.051(2) 0.0359(15) -0.0012(15) 0.0156(14) 0.0128(16)
C13A 0.0436(19) 0.051(2) 0.0364(15) -0.0021(15) 0.0151(14) 0.0131(16)
C14A 0.0434(19) 0.052(2) 0.0361(15) -0.0029(15) 0.0146(14) 0.0132(16)
C15A 0.0427(19) 0.052(2) 0.0358(15) -0.0032(15) 0.0141(14) 0.0139(16)
C16A 0.0424(19) 0.0512(19) 0.0347(15) -0.0024(15) 0.0139(15) 0.0141(16)
O1 0.0398(18) 0.037(2) 0.0261(15) 0.0068(13) 0.0093(13) 0.0215(16)
O2 0.057(2) 0.032(2) 0.0237(15) 0.0058(13) 0.0114(14) 0.0228(17)
N1 0.037(2) 0.036(2) 0.0323(19) 0.0125(17) 0.0195(17) 0.0210(19)
N2 0.045(2) 0.030(2) 0.0227(18) 0.0033(15) 0.0123(16) 0.0198(19)
C17 0.032(2) 0.028(3) 0.025(2) 0.0008(18) 0.0018(18) 0.010(2)
C18 0.050(3) 0.034(3) 0.024(2) 0.0020(19) 0.008(2) 0.012(2)
C19 0.059(3) 0.032(3) 0.025(2) -0.0018(19) 0.017(2) 0.017(3)
C20 0.052(3) 0.026(3) 0.030(2) -0.0034(19) 0.014(2) 0.009(2)
C21 0.029(2) 0.023(2) 0.024(2) -0.0027(17) 0.0029(17) 0.0049(19)
C22 0.021(2) 0.024(2) 0.0222(19) -0.0013(17) 0.0017(16) 0.0004(18)
C23 0.019(2) 0.020(2) 0.026(2) -0.0018(17) 0.0039(16) 0.0035(18)
C24 0.026(2) 0.025(3) 0.021(2) -0.0006(17) 0.0045(17) 0.0047(19)
C25 0.032(2) 0.025(3) 0.020(2) 0.0004(17) 0.0070(17) 0.006(2)
C26 0.035(2) 0.015(2) 0.029(2) -0.0009(17) 0.0060(18) 0.0052(19)
C27 0.060(3) 0.022(3) 0.032(2) 0.0012(19) 0.011(2) 0.017(2)
C28 0.084(4) 0.038(3) 0.039(3) 0.006(2) 0.023(3) 0.038(3)
C29 0.077(4) 0.033(3) 0.037(3) 0.000(2) 0.022(3) 0.033(3)
C30 0.078(4) 0.029(3) 0.038(3) 0.002(2) 0.015(3) 0.026(3)
C31 0.076(4) 0.032(3) 0.027(2) 0.006(2) 0.013(2) 0.022(3)
C32 0.045(3) 0.023(3) 0.025(2) -0.0005(18) 0.0082(19) 0.011(2)

loop_
_atom_type_symbol
_atom_type_description
_atom_type_scat_dispersion_real
_atom_type_scat_dispersion_imag
_atom_type_scat_source
C C 0.0033 0.0016 'International Tables Vol C Tables 4.2.6.8 and 6.1.1.4'
H H 0.0000 0.0000 'International Tables Vol C Tables 4.2.6.8 and 6.1.1.4'
N N 0.0061 0.0033 'International Tables Vol C Tables 4.2.6.8 and 6.1.1.4'
O O 0.0106 0.0060 'International Tables Vol C Tables 4.2.6.8 and 6.1.1.4'

loop_
_geom_angle_atom_site_label_1
_geom_angle_atom_site_label_2
_geom_angle_atom_site_label_3
_geom_angle
N2 C1 C2 110.6(7)
N2 C1 H1A 109.5
C2 C1 H1A 109.5
N2 C1 H1B 109.5
C2 C1 H1B 109.5
H1A C1 H1B 108.1
N1 C2 C1 110.8(7)
N1 C2 H2A 109.5
C1 C2 H2A 109.5
N1 C2 H2B 109.5
C1 C2 H2B 109.5
H2A C2 H2B 108.1
N2 C1A C2A 114.6(9)
N2 C1A H1A1 108.6
C2A C1A H1A1 108.6
N2 C1A H1A2 108.6
C2A C1A H1A2 108.6
H1A1 C1A H1A2 107.6
N1 C2A C1A 111.6(10)
N1 C2A H2A1 109.3
C1A C2A H2A1 109.3
N1 C2A H2A2 109.3
C1A C2A H2A2 109.3
H2A1 C2A H2A2 108.0
N1 C3 O1 113.4(4)
N1 C3 C4 110.8(5)
O1 C3 C4 105.0(5)
N1 C3 H3 109.2
O1 C3 H3 109.2
C4 C3 H3 109.2
C9 C4 C5 120.0(6)
C9 C4 C3 118.2(6)
C5 C4 C3 121.8(7)
C4 C5 C6 119.2(6)
C4 C5 H5 120.4
C6 C5 H5 120.4
C7 C6 C5 119.7(6)
C7 C6 H6 120.2
C5 C6 H6 120.2
C6 C7 C8 120.7(6)
C6 C7 H7 119.7
C8 C7 H7 119.7
C7 C8 C9 120.4(6)
C7 C8 H8 119.8
C9 C8 H8 119.8
C4 C9 C8 120.1(6)
C4 C9 H9 120.0
C8 C9 H9 120.0
N1 C3A O1 114.6(5)
N1 C3A C4A 114.8(9)
O1 C3A C4A 102.7(7)
N1 C3A H3A 108.2
O1 C3A H3A 108.2
C4A C3A H3A 108.2
C5A C4A C9A 120.0
C5A C4A C3A 132.3(8)
C9A C4A C3A 107.5(8)
C4A C5A C6A 120.0
C4A C5A H5A 120.0
C6A C5A H5A 120.0
C7A C6A C5A 120.0
C7A C6A H6A 120.0
C5A C6A H6A 120.0
C6A C7A C8A 120.0
C6A C7A H7A 120.0
C8A C7A H7A 120.0
C7A C8A C9A 120.0
C7A C8A H8A 120.0
C9A C8A H8A 120.0
C8A C9A C4A 120.0
C8A C9A H9A 120.0
C4A C9A H9A 120.0
N2 C10 O2 113.5(4)
N2 C10 C11 113.8(5)
O2 C10 C11 104.3(5)
N2 C10 H10 108.3
O2 C10 H10 108.3
C11 C10 H10 108.3
C16 C11 C12 118.1(6)
C16 C11 C10 121.2(6)
C12 C11 C10 120.5(6)
C11 C12 C13 121.0(6)
C11 C12 H12 119.5
C13 C12 H12 119.5
C14 C13 C12 118.9(6)
C14 C13 H13 120.5
C12 C13 H13 120.5
C15 C14 C13 119.8(6)
C15 C14 H14 120.1
C13 C14 H14 120.1
C14 C15 C16 120.1(6)
C14 C15 H15 119.9
C16 C15 H15 119.9
C11 C16 C15 122.0(7)
C11 C16 H16 119.0
C15 C16 H16 119.0
N2 C10A O2 113.9(5)
N2 C10A C11A 111.2(9)
O2 C10A C11A 108.6(9)
N2 C10A H10A 107.6
O2 C10A H10A 107.6
C11A C10A H10A 107.6
C12A C11A C16A 120.0
C12A C11A C10A 113.6(9)
C16A C11A C10A 126.0(9)
C11A C12A C13A 120.0
C11A C12A H12A 120.0
C13A C12A H12A 120.0
C14A C13A C12A 120.0
C14A C13A H13A 120.0
C12A C13A H13A 120.0
C13A C14A C15A 120.0
C13A C14A H14A 120.0
C15A C14A H14A 120.0
C14A C15A C16A 120.0
C14A C15A H15A 120.0
C16A C15A H15A 120.0
C15A C16A C11A 120.0
C15A C16A H16A 120.0
C11A C16A H16A 120.0
C17 O1 C3A 115.8(5)
C17 O1 C3 116.5(4)
C32 O2 C10A 114.7(5)
C32 O2 C10 115.8(4)
C23 N1 C3A 115.7(5)
C23 N1 C3 117.1(4)
C23 N1 C2A 119.2(6)
C3A N1 C2A 122.0(6)
C23 N1 C2 109.7(5)
C3 N1 C2 115.1(5)
C24 N2 C10A 115.3(5)
C24 N2 C10 115.5(4)
C24 N2 C1 117.1(4)
C10 N2 C1 123.5(5)
C24 N2 C1A 109.6(5)
C10A N2 C1A 135.0(7)
C22 C17 O1 119.6(4)
C22 C17 C18 121.9(4)
O1 C17 C18 118.5(4)
C19 C18 C17 119.3(4)
C19 C18 H18 120.3
C17 C18 H18 120.3
C18 C19 C20 121.8(4)
C18 C19 H19 119.1
C20 C19 H19 119.1
C19 C20 C21 117.8(4)
C19 C20 C29 124.5(4)
C21 C20 C29 117.6(4)
C22 C21 C26 119.3(4)
C22 C21 C20 120.5(4)
C26 C21 C20 120.2(4)
C17 C22 C21 118.6(4)
C17 C22 C23 120.6(4)
C21 C22 C23 120.7(4)
C24 C23 N1 121.8(3)
C24 C23 C22 120.4(4)
N1 C23 C22 117.7(4)
C23 C24 N2 122.4(4)
C23 C24 C25 119.7(4)
N2 C24 C25 117.7(4)
C32 C25 C26 119.0(4)
C32 C25 C24 119.8(4)
C26 C25 C24 121.1(4)
C27 C26 C25 120.7(4)
C27 C26 C21 120.4(4)
C25 C26 C21 118.8(4)
C26 C27 C30 118.1(4)
C26 C27 C28 118.6(4)
C30 C27 C28 123.3(5)
C29 C28 C27 121.8(5)
C29 C28 H28 119.1
C27 C28 H28 119.1
C28 C29 C20 121.5(4)
C28 C29 H29 119.3
C20 C29 H29 119.3
C31 C30 C27 121.3(5)
C31 C30 H30 119.3
C27 C30 H30 119.3
C30 C31 C32 119.6(5)
C30 C31 H31 120.2
C32 C31 H31 120.2
O2 C32 C25 120.1(4)
O2 C32 C31 118.6(4)
C25 C32 C31 121.1(4)

loop_
_geom_bond_atom_site_label_1
_geom_bond_atom_site_label_2
_geom_bond_distance
C1 N2 1.431(8)
C1 C2 1.525(11)
C1 H1A 0.9900
C1 H1B 0.9900
C2 N1 1.468(8)
C2 H2A 0.9900
C2 H2B 0.9900
C1A N2 1.486(10)
C1A C2A 1.496(15)
C1A H1A1 0.9900
C1A H1A2 0.9900
C2A N1 1.464(10)
C2A H2A1 0.9900
C2A H2A2 0.9900
C3 N1 1.419(5)
C3 O1 1.431(5)
C3 C4 1.537(9)
C3 H3 1.0000
C4 C9 1.379(9)
C4 C5 1.391(8)
C5 C6 1.419(9)
C5 H5 0.9500
C6 C7 1.360(9)
C6 H6 0.9500
C7 C8 1.380(8)
C7 H7 0.9500
C8 C9 1.382(9)
C8 H8 0.9500
C9 H9 0.9500
C3A N1 1.413(6)
C3A O1 1.419(6)
C3A C4A 1.495(11)
C3A H3A 1.0000
C4A C5A 1.3900
C4A C9A 1.3900
C5A C6A 1.3900
C5A H5A 0.9500
C6A C7A 1.3900
C6A H6A 0.9500
C7A C8A 1.3900
C7A H7A 0.9500
C8A C9A 1.3900
C8A H8A 0.9500
C9A H9A 0.9500
C10 N2 1.417(5)
C10 O2 1.426(5)
C10 C11 1.521(8)
C10 H10 1.0000
C11 C16 1.349(8)
C11 C12 1.378(9)
C12 C13 1.407(8)
C12 H12 0.9500
C13 C14 1.372(8)
C13 H13 0.9500
C14 C15 1.366(8)
C14 H14 0.9500
C15 C16 1.380(8)
C15 H15 0.9500
C16 H16 0.9500
C10A N2 1.413(6)
C10A O2 1.422(6)
C10A C11A 1.501(11)
C10A H10A 1.0000
C11A C12A 1.3900
C11A C16A 1.3900
C12A C13A 1.3900
C12A H12A 0.9500
C13A C14A 1.3900
C13A H13A 0.9500
C14A C15A 1.3900
C14A H14A 0.9500
C15A C16A 1.3900
C15A H15A 0.9500
C16A H16A 0.9500
O1 C17 1.382(5)
O2 C32 1.378(5)
N1 C23 1.398(6)
N2 C24 1.406(5)
C17 C22 1.380(6)
C17 C18 1.394(6)
C18 C19 1.376(7)
C18 H18 0.9500
C19 C20 1.398(7)
C19 H19 0.9500
C20 C21 1.428(6)
C20 C29 1.439(7)
C21 C22 1.412(6)
C21 C26 1.423(6)
C22 C23 1.424(5)
C23 C24 1.366(6)
C24 C25 1.429(6)
C25 C32 1.383(6)
C25 C26 1.414(5)
C26 C27 1.403(6)
C27 C30 1.407(7)
C27 C28 1.429(6)
C28 C29 1.348(7)
C28 H28 0.9500
C29 H29 0.9500
C30 C31 1.383(6)
C30 H30 0.9500
C31 C32 1.392(7)
C31 H31 0.9500

loop_
_geom_torsion_atom_site_label_1
_geom_torsion_atom_site_label_2
_geom_torsion_atom_site_label_3
_geom_torsion_atom_site_label_4
_geom_torsion
N2 C1 C2 N1 56.8(11)
N2 C1A C2A N1 -45.9(15)
N1 C3 C4 C9 -49.1(8)
O1 C3 C4 C9 73.7(8)
N1 C3 C4 C5 133.1(7)
O1 C3 C4 C5 -104.1(7)
C9 C4 C5 C6 -1.6(10)
C3 C4 C5 C6 176.1(7)
C4 C5 C6 C7 0.7(10)
C5 C6 C7 C8 0.6(10)
C6 C7 C8 C9 -0.9(10)
C5 C4 C9 C8 1.4(10)
C3 C4 C9 C8 -176.4(7)
C7 C8 C9 C4 -0.1(10)
N1 C3A C4A C5A 78.8(10)
O1 C3A C4A C5A -46.2(11)
N1 C3A C4A C9A -106.1(7)
O1 C3A C4A C9A 128.9(6)
C9A C4A C5A C6A 0.0
C3A C4A C5A C6A 174.6(12)
C4A C5A C6A C7A 0.0
C5A C6A C7A C8A 0.0
C6A C7A C8A C9A 0.0
C7A C8A C9A C4A 0.0
C5A C4A C9A C8A 0.0
C3A C4A C9A C8A -175.8(10)
N2 C10 C11 C16 -132.4(8)
O2 C10 C11 C16 103.4(8)
N2 C10 C11 C12 51.8(10)
O2 C10 C11 C12 -72.4(9)
C16 C11 C12 C13 3.8(12)
C10 C11 C12 C13 179.7(7)
C11 C12 C13 C14 -1.8(13)
C12 C13 C14 C15 -0.6(13)
C13 C14 C15 C16 0.9(13)
C12 C11 C16 C15 -3.5(13)
C10 C11 C16 C15 -179.4(8)
C14 C15 C16 C11 1.2(13)
N2 C10A C11A C12A 93.0(10)
O2 C10A C11A C12A -140.9(9)
N2 C10A C11A C16A -94.5(10)
O2 C10A C11A C16A 31.6(13)
C16A C11A C12A C13A 0.0
C10A C11A C12A C13A 173.0(12)
C11A C12A C13A C14A 0.0
C12A C13A C14A C15A 0.0
C13A C14A C15A C16A 0.0
C14A C15A C16A C11A 0.0
C12A C11A C16A C15A 0.0
C10A C11A C16A C15A -172.1(14)
N1 C3A O1 C17 44.2(10)
C4A C3A O1 C17 169.3(6)
N1 C3 O1 C17 -43.3(7)
C4 C3 O1 C17 -164.4(5)
N2 C10A O2 C32 -48.0(11)
C11A C10A O2 C32 -172.6(7)
N2 C10 O2 C32 45.6(7)
C11 C10 O2 C32 170.0(5)
O1 C3A N1 C23 -45.0(10)
C4A C3A N1 C23 -163.5(6)
O1 C3A N1 C2A 155.1(9)
C4A C3A N1 C2A 36.6(12)
O1 C3 N1 C23 42.8(7)
C4 C3 N1 C23 160.6(5)
O1 C3 N1 C2 174.0(6)
C4 C3 N1 C2 -68.2(8)
C1A C2A N1 C23 15.9(14)
C1A C2A N1 C3A 175.2(10)
C1 C2 N1 C23 -55.8(9)
C1 C2 N1 C3 169.5(7)
O2 C10A N2 C24 46.9(11)
C11A C10A N2 C24 170.1(7)
O2 C10A N2 C1A -128.8(10)
C11A C10A N2 C1A -5.6(14)
O2 C10 N2 C24 -46.9(7)
C11 C10 N2 C24 -165.9(5)
O2 C10 N2 C1 155.8(6)
C11 C10 N2 C1 36.8(9)
C2 C1 N2 C24 -28.1(10)
C2 C1 N2 C10 128.9(7)
C2A C1A N2 C24 52.0(12)
C2A C1A N2 C10A -132.1(11)
C3A O1 C17 C22 -20.8(7)
C3 O1 C17 C22 23.3(6)
C3A O1 C17 C18 155.9(6)
C3 O1 C17 C18 -159.9(5)
C22 C17 C18 C19 2.0(7)
O1 C17 C18 C19 -174.6(4)
C17 C18 C19 C20 -0.5(8)
C18 C19 C20 C21 -0.9(8)
C18 C19 C20 C29 176.7(5)
C19 C20 C21 C22 0.9(7)
C29 C20 C21 C22 -176.9(5)
C19 C20 C21 C26 179.0(4)
C29 C20 C21 C26 1.1(7)
O1 C17 C22 C21 174.6(4)
C18 C17 C22 C21 -2.1(6)
O1 C17 C22 C23 -1.9(6)
C18 C17 C22 C23 -178.5(4)
C26 C21 C22 C17 -177.5(4)
C20 C21 C22 C17 0.6(6)
C26 C21 C22 C23 -1.1(6)
C20 C21 C22 C23 177.0(4)
C3A N1 C23 C24 -153.7(6)
C3 N1 C23 C24 161.8(5)
C2A N1 C23 C24 6.9(8)
C2 N1 C23 C24 28.2(6)
C3A N1 C23 C22 22.3(7)
C3 N1 C23 C22 -22.2(6)
C2A N1 C23 C22 -177.1(7)
C2 N1 C23 C22 -155.8(5)
C17 C22 C23 C24 177.2(4)
C21 C22 C23 C24 0.8(6)
C17 C22 C23 N1 1.1(6)
C21 C22 C23 N1 -175.2(4)
N1 C23 C24 N2 0.4(6)
C22 C23 C24 N2 -175.5(4)
N1 C23 C24 C25 176.4(4)
C22 C23 C24 C25 0.5(6)
C10A N2 C24 C23 154.1(6)
C10 N2 C24 C23 -158.7(5)
C1 N2 C24 C23 0.1(7)
C1A N2 C24 C23 -29.2(7)
C10A N2 C24 C25 -22.0(7)
C10 N2 C24 C25 25.2(6)
C1 N2 C24 C25 -176.0(6)
C1A N2 C24 C25 154.7(6)
C23 C24 C25 C32 -177.9(4)
N2 C24 C25 C32 -1.7(6)
C23 C24 C25 C26 -1.5(6)
N2 C24 C25 C26 174.7(4)
C32 C25 C26 C27 1.1(7)
C24 C25 C26 C27 -175.3(4)
C32 C25 C26 C21 177.6(4)
C24 C25 C26 C21 1.2(6)
C22 C21 C26 C27 176.6(4)
C20 C21 C26 C27 -1.5(7)
C22 C21 C26 C25 0.1(6)
C20 C21 C26 C25 -178.0(4)
C25 C26 C27 C30 -2.5(7)
C21 C26 C27 C30 -179.0(5)
C25 C26 C27 C28 177.5(5)
C21 C26 C27 C28 1.0(7)
C26 C27 C28 C29 -0.3(9)
C30 C27 C28 C29 179.7(6)
C27 C28 C29 C20 0.0(9)
C19 C20 C29 C28 -178.1(6)
C21 C20 C29 C28 -0.5(8)
C26 C27 C30 C31 2.6(8)
C28 C27 C30 C31 -177.4(6)
C27 C30 C31 C32 -1.4(9)
C10A O2 C32 C25 24.3(7)
C10 O2 C32 C25 -22.5(6)
C10A O2 C32 C31 -152.1(6)
C10 O2 C32 C31 161.1(5)
C26 C25 C32 O2 -176.0(4)
C24 C25 C32 O2 0.4(7)
C26 C25 C32 C31 0.3(7)
C24 C25 C32 C31 176.7(5)
C30 C31 C32 O2 176.2(5)
C30 C31 C32 C25 -0.1(8)
